data_4309092
loop_
_publ_author_name
'Zhong-Hai Ni'
'Hui-Zhong Kou'
'Lei Zheng'
'Yi-Hua Zhao'
'Li-Fang Zhang'
'Ru-Ji Wang'
'Ai-Li Cui'
'Osamu Sato'

_publ_section_title
;
Assembly of Azido- or Cyano-Bridged Binuclear Complexes Containing the
Bulky [Mn(phen)2]2+ Building Block: Syntheses, Crystal Structures, and
Magnetic Properties
;
_journal_name_full 'Inorganic Chemistry'
_journal_page_first 4728
_journal_page_last 4736
_journal_paper_doi 10.1021/ic050181b
_journal_volume 44
_journal_year 2005
_chemical_formula_sum 'C88 H58 Co2 Mn2 N26 O5'
_chemical_formula_weight 1787.34
_chemical_name_systematic
; 
 ? 
;
_space_group_IT_number 13
_symmetry_cell_setting monoclinic
_symmetry_space_group_name_Hall '-P 2yac'
_symmetry_space_group_name_H-M 'P 1 2/n 1'
_atom_sites_solution_hydrogens geom
_atom_sites_solution_primary direct
_atom_sites_solution_secondary difmap
_audit_creation_method SHELXL-97
_cell_angle_alpha 90.00
_cell_angle_beta 95.632(5)
_cell_angle_gamma 90.00
_cell_formula_units_Z 2
_cell_length_a 14.1837(19)
_cell_length_b 10.5486(14)
_cell_length_c 26.020(3)
_cell_measurement_temperature 173(2)
_cell_volume 3874.3(9)
_computing_structure_refinement 'SHELXL-97 (Sheldrick, 1997)'
_computing_structure_solution 'SHELXS-97 (Sheldrick, 1990)'
_diffrn_ambient_temperature 173(2)
_diffrn_detector_area_resol_mean '100x100 microns'
_diffrn_measured_fraction_theta_full 0.991
_diffrn_measured_fraction_theta_max 0.991
_diffrn_measurement_device_type 'Rigaku R-AXIS RIPID IP'
_diffrn_measurement_method Oscillation
_diffrn_radiation_monochromator graphite
_diffrn_radiation_source 'fine-focus sealed tube'
_diffrn_radiation_type MoK\a
_diffrn_radiation_wavelength 0.71073
_diffrn_reflns_av_R_equivalents 0.0000
_diffrn_reflns_av_sigmaI/netI 0.0998
_diffrn_reflns_limit_h_max 18
_diffrn_reflns_limit_h_min 0
_diffrn_reflns_limit_k_max 13
_diffrn_reflns_limit_k_min 0
_diffrn_reflns_limit_l_max 33
_diffrn_reflns_limit_l_min -33
_diffrn_reflns_number 8405
_diffrn_reflns_theta_full 27.00
_diffrn_reflns_theta_max 27.00
_diffrn_reflns_theta_min 3.05
_exptl_absorpt_coefficient_mu 0.815
_exptl_crystal_colour Red
_exptl_crystal_density_diffrn 1.532
_exptl_crystal_density_method 'not measured'
_exptl_crystal_description Block
_exptl_crystal_F_000 1824
_exptl_crystal_size_max 0.30
_exptl_crystal_size_mid 0.25
_exptl_crystal_size_min 0.15
_refine_diff_density_max 1.858
_refine_diff_density_min -0.498
_refine_diff_density_rms 0.107
_refine_ls_extinction_method none
_refine_ls_goodness_of_fit_ref 0.955
_refine_ls_hydrogen_treatment mixed
_refine_ls_matrix_type full
_refine_ls_number_parameters 558
_refine_ls_number_reflns 8405
_refine_ls_number_restraints 0
_refine_ls_restrained_S_all 0.955
_refine_ls_R_factor_all 0.1231
_refine_ls_R_factor_gt 0.0840
_refine_ls_shift/su_max 0.001
_refine_ls_shift/su_mean 0.000
_refine_ls_structure_factor_coef Fsqd
_refine_ls_weighting_details 'calc w=1/[\s^2^(Fo^2^)+(0.0100P)^2^+40.0000P] where P=(Fo^2^+2Fc^2^)/3'
_refine_ls_weighting_scheme calc
_refine_ls_wR_factor_gt 0.1725
_refine_ls_wR_factor_ref 0.1850
_reflns_number_gt 5510
_reflns_number_total 8405
_reflns_threshold_expression >2sigma(I)
_cod_data_source_file ic050181bsi20050203_030331_5.cif
_cod_data_source_block 5
_cod_depositor_comments
;
The following automatic conversions were performed:
'_symmetry_cell_setting' value 'Monoclinic' changed to 'monoclinic'
according to '/home/saulius/struct/CIF-dictionaries/cif_core.dic'
dictionary named 'cif_core.dic' version 2.4.1 from 2010-06-29.

Automatic conversion script
Id: cif_fix_enum 1527 2010-12-29 10:47:43Z saulius 
;
_cod_original_cell_volume 3874.3(8)
_cod_database_code 4309092

loop_
_symmetry_equiv_pos_as_xyz
'x, y, z'
'-x+1/2, y, -z+1/2'
'-x, -y, -z'
'x-1/2, -y, z-1/2'

loop_
_atom_site_label
_atom_site_type_symbol
_atom_site_fract_x
_atom_site_fract_y
_atom_site_fract_z
_atom_site_U_iso_or_equiv
_atom_site_adp_type
_atom_site_occupancy
_atom_site_symmetry_multiplicity
_atom_site_calc_flag
_atom_site_refinement_flags
_atom_site_disorder_assembly
_atom_site_disorder_group
Co1 Co 0.81785(6) 0.10101(8) 0.05142(3) 0.02007(19) Uani 1 1 d . . .
Mn1 Mn 0.35255(7) 0.47022(10) 0.21838(4) 0.0275(2) Uani 1 1 d . . .
N3 N 0.9184(3) 0.0111(5) 0.09544(18) 0.0226(11) Uani 1 1 d . . .
N5 N 0.7198(3) 0.2106(5) 0.02302(18) 0.0218(10) Uani 1 1 d . . .
N4 N 0.8126(3) 0.2015(5) 0.11105(18) 0.0237(11) Uani 1 1 d . . .
N6 N 0.7982(3) 0.0194(5) -0.01761(17) 0.0207(10) Uani 1 1 d . . .
O2 O 0.8715(3) 0.2203(5) 0.19736(16) 0.0347(11) Uani 1 1 d . . .
C2 C 0.7280(4) -0.0148(6) 0.0747(2) 0.0275(14) Uani 1 1 d . . .
C14 C 0.7453(4) 0.2989(6) 0.1062(2) 0.0248(13) Uani 1 1 d . . .
C1 C 0.9132(4) 0.2077(6) 0.0260(2) 0.0221(12) Uani 1 1 d . . .
C7 C 0.7311(4) 0.0833(6) -0.0487(2) 0.0229(12) Uani 1 1 d . . .
C16 C 0.9312(4) 0.0641(6) 0.1434(2) 0.0250(13) Uani 1 1 d . . .
C9 C 0.6945(4) 0.3042(6) 0.0568(2) 0.0257(13) Uani 1 1 d . . .
C13 C 0.7256(4) 0.3856(6) 0.1444(3) 0.0331(15) Uani 1 1 d . . .
H13A H 0.7591 0.3816 0.1779 0.040 Uiso 1 1 calc R . .
C15 C 0.8679(4) 0.1717(6) 0.1538(2) 0.0260(13) Uani 1 1 d . . .
C20 C 0.9737(5) -0.0861(7) 0.0855(3) 0.0329(15) Uani 1 1 d . . .
H20A H 0.9652 -0.1245 0.0523 0.040 Uiso 1 1 calc R . .
N1 N 0.9712(4) 0.2680(5) 0.0105(2) 0.0295(12) Uani 1 1 d . . .
C8 C 0.6846(4) 0.1921(6) -0.0252(2) 0.0261(13) Uani 1 1 d . . .
C10 C 0.6248(5) 0.3973(6) 0.0459(3) 0.0331(15) Uani 1 1 d . . .
H10A H 0.5901 0.4015 0.0128 0.040 Uiso 1 1 calc R . .
O1 O 0.6198(3) 0.2527(5) -0.05041(18) 0.0421(13) Uani 1 1 d . . .
C3 C 0.8403(4) -0.0814(6) -0.0367(2) 0.0292(14) Uani 1 1 d . . .
H3A H 0.8863 -0.1268 -0.0150 0.035 Uiso 1 1 calc R . .
C17 C 1.0001(5) 0.0182(7) 0.1813(2) 0.0322(15) Uani 1 1 d . . .
H17A H 1.0067 0.0547 0.2149 0.039 Uiso 1 1 calc R . .
C12 C 0.6569(5) 0.4772(7) 0.1331(3) 0.0385(16) Uani 1 1 d . . .
H12A H 0.6436 0.5362 0.1590 0.046 Uiso 1 1 calc R . .
C4 C 0.8186(5) -0.1211(7) -0.0871(3) 0.0378(17) Uani 1 1 d . . .
H4A H 0.8501 -0.1925 -0.0997 0.045 Uiso 1 1 calc R . .
C5 C 0.7511(5) -0.0570(7) -0.1193(2) 0.0370(17) Uani 1 1 d . . .
H5A H 0.7357 -0.0836 -0.1540 0.044 Uiso 1 1 calc R . .
C6 C 0.7075(5) 0.0449(7) -0.1001(2) 0.0349(16) Uani 1 1 d . . .
H6A H 0.6609 0.0903 -0.1215 0.042 Uiso 1 1 calc R . .
C18 C 1.0579(5) -0.0798(7) 0.1695(3) 0.0398(17) Uani 1 1 d . . .
H18A H 1.1070 -0.1098 0.1939 0.048 Uiso 1 1 calc R . .
C19 C 1.0426(5) -0.1331(7) 0.1213(3) 0.0355(16) Uani 1 1 d . . .
H19A H 1.0800 -0.2031 0.1126 0.043 Uiso 1 1 calc R . .
C11 C 0.6072(5) 0.4844(7) 0.0848(3) 0.0410(18) Uani 1 1 d . . .
H11A H 0.5607 0.5486 0.0779 0.049 Uiso 1 1 calc R . .
N2 N 0.6766(4) -0.0897(6) 0.0888(2) 0.0419(15) Uani 1 1 d . . .
N8 N 0.4564(4) 0.6233(5) 0.20540(19) 0.0271(12) Uani 1 1 d . . .
N11 N 0.2500 0.6021(9) 0.2500 0.0365(19) Uani 1 2 d S . .
C43 C 0.4008(4) 0.3153(6) 0.1242(2) 0.0262(13) Uani 1 1 d . . .
N9 N 0.4307(4) 0.3255(5) 0.17546(19) 0.0267(11) Uani 1 1 d . . .
C31 C 0.5198(4) 0.6520(6) 0.2469(3) 0.0279(14) Uani 1 1 d . . .
N10 N 0.2863(3) 0.4808(5) 0.13602(17) 0.0221(11) Uani 1 1 d . . .
N14 N 0.2500 0.3379(8) 0.2500 0.039(2) Uani 1 2 d S . .
N7 N 0.4535(4) 0.4796(5) 0.2918(2) 0.0306(12) Uani 1 1 d . . .
C44 C 0.3264(4) 0.3968(6) 0.1032(2) 0.0273(13) Uani 1 1 d . . .
C32 C 0.5168(4) 0.5740(6) 0.2919(2) 0.0278(14) Uani 1 1 d . . .
C30 C 0.4607(5) 0.6924(7) 0.1626(3) 0.0331(15) Uani 1 1 d . . .
H30A H 0.4169 0.6743 0.1335 0.040 Uiso 1 1 calc R . .
C24 C 0.5810(5) 0.6008(7) 0.3363(2) 0.0362(16) Uani 1 1 d . . .
C42 C 0.5014(5) 0.2526(7) 0.1945(3) 0.0353(16) Uani 1 1 d . . .
H42A H 0.5227 0.2584 0.2302 0.042 Uiso 1 1 calc R . .
C39 C 0.4418(5) 0.2292(6) 0.0912(3) 0.0321(15) Uani 1 1 d . . .
N15 N 0.2500 0.2308(9) 0.2500 0.051(3) Uani 1 2 d S . .
C36 C 0.2936(5) 0.3891(7) 0.0500(2) 0.0351(16) Uani 1 1 d . . .
C27 C 0.5865(5) 0.7498(7) 0.2458(3) 0.0331(15) Uani 1 1 d . . .
C40 C 0.5173(5) 0.1547(7) 0.1132(3) 0.0414(18) Uani 1 1 d . . .
H40A H 0.5478 0.0961 0.0926 0.050 Uiso 1 1 calc R . .
C33 C 0.2198(5) 0.5546(7) 0.1174(3) 0.0374(16) Uani 1 1 d . . .
H33A H 0.1948 0.6140 0.1399 0.045 Uiso 1 1 calc R . .
C21 C 0.4513(5) 0.4072(8) 0.3317(3) 0.0416(17) Uani 1 1 d . . .
H21A H 0.4093 0.3368 0.3298 0.050 Uiso 1 1 calc R . .
C28 C 0.5887(5) 0.8192(7) 0.2003(3) 0.0405(17) Uani 1 1 d . . .
H28A H 0.6330 0.8862 0.1983 0.049 Uiso 1 1 calc R . .
C29 C 0.5261(5) 0.7894(7) 0.1584(3) 0.0369(16) Uani 1 1 d . . .
H29A H 0.5274 0.8346 0.1269 0.044 Uiso 1 1 calc R . .
N12 N 0.2500 0.7106(10) 0.2500 0.067(3) Uani 1 2 d S . .
C23 C 0.5732(6) 0.5231(9) 0.3797(3) 0.049(2) Uani 1 1 d . . .
H23A H 0.6139 0.5379 0.4104 0.059 Uiso 1 1 calc R . .
C37 C 0.3362(6) 0.3003(8) 0.0182(3) 0.0463(19) Uani 1 1 d . . .
H37A H 0.3135 0.2933 -0.0172 0.056 Uiso 1 1 calc R . .
C34 C 0.1816(5) 0.5523(7) 0.0653(3) 0.0423(19) Uani 1 1 d . . .
H34A H 0.1312 0.6076 0.0535 0.051 Uiso 1 1 calc R . .
C38 C 0.4077(6) 0.2265(8) 0.0376(3) 0.0449(19) Uani 1 1 d . . .
H38A H 0.4366 0.1707 0.0152 0.054 Uiso 1 1 calc R . .
C22 C 0.5106(5) 0.4299(8) 0.3789(3) 0.046(2) Uani 1 1 d . . .
H22A H 0.5050 0.3794 0.4087 0.056 Uiso 1 1 calc R . .
C35 C 0.2173(5) 0.4712(8) 0.0326(3) 0.0425(18) Uani 1 1 d . . .
H35A H 0.1916 0.4684 -0.0025 0.051 Uiso 1 1 calc R . .
C26 C 0.6498(5) 0.7729(8) 0.2915(3) 0.0443(19) Uani 1 1 d . . .
H26A H 0.6947 0.8397 0.2913 0.053 Uiso 1 1 calc R . .
C41 C 0.5461(5) 0.1669(7) 0.1636(3) 0.0392(17) Uani 1 1 d . . .
H41A H 0.5974 0.1170 0.1785 0.047 Uiso 1 1 calc R . .
C25 C 0.6474(5) 0.7031(7) 0.3342(3) 0.0427(19) Uani 1 1 d . . .
H25A H 0.6903 0.7214 0.3636 0.051 Uiso 1 1 calc R . .
N13 N 0.2500 0.8205(12) 0.2500 0.189(12) Uani 1 2 d S . .
N16 N 0.2500 0.1192(13) 0.2500 0.141(8) Uani 1 2 d S . .
O1W O 0.7500 0.0627(7) 0.2500 0.050(2) Uani 1 2 d S . .
H100 H 0.7815 0.0903 0.2262 0.075 Uiso 1 1 d R . .

loop_
_atom_site_aniso_label
_atom_site_aniso_U_11
_atom_site_aniso_U_22
_atom_site_aniso_U_33
_atom_site_aniso_U_23
_atom_site_aniso_U_13
_atom_site_aniso_U_12
Co1 0.0193(4) 0.0237(4) 0.0173(4) -0.0011(3) 0.0021(3) 0.0006(3)
Mn1 0.0262(5) 0.0330(5) 0.0234(5) 0.0043(4) 0.0023(4) -0.0003(4)
N3 0.023(3) 0.027(3) 0.019(2) 0.003(2) 0.0045(19) 0.001(2)
N5 0.022(3) 0.021(3) 0.022(2) 0.000(2) 0.0009(19) 0.001(2)
N4 0.026(3) 0.025(3) 0.021(2) -0.004(2) 0.003(2) -0.002(2)
N6 0.024(3) 0.022(2) 0.017(2) -0.001(2) 0.0067(19) -0.001(2)
O2 0.037(3) 0.043(3) 0.023(2) -0.007(2) -0.0017(19) -0.004(2)
C2 0.024(3) 0.033(4) 0.026(3) -0.007(3) 0.005(2) -0.005(3)
C14 0.023(3) 0.020(3) 0.033(3) 0.001(3) 0.008(3) -0.005(2)
C1 0.024(3) 0.025(3) 0.017(3) -0.006(2) 0.002(2) -0.001(3)
C7 0.022(3) 0.030(3) 0.016(3) -0.002(2) -0.001(2) -0.010(3)
C16 0.026(3) 0.026(3) 0.024(3) -0.004(2) 0.006(2) -0.005(3)
C9 0.027(3) 0.020(3) 0.031(3) -0.003(3) 0.006(3) -0.002(3)
C13 0.028(3) 0.036(4) 0.036(4) -0.004(3) 0.009(3) 0.000(3)
C15 0.024(3) 0.034(4) 0.019(3) 0.000(3) -0.002(2) -0.007(3)
C20 0.031(3) 0.035(4) 0.033(3) -0.002(3) 0.005(3) 0.000(3)
N1 0.031(3) 0.029(3) 0.028(3) -0.001(2) 0.005(2) 0.002(3)
C8 0.021(3) 0.031(3) 0.025(3) 0.001(3) -0.001(2) 0.000(3)
C10 0.030(3) 0.033(4) 0.037(4) 0.004(3) 0.006(3) 0.006(3)
O1 0.038(3) 0.053(3) 0.033(3) 0.003(2) -0.007(2) 0.017(3)
C3 0.029(3) 0.028(3) 0.030(3) -0.002(3) -0.002(3) -0.001(3)
C17 0.033(3) 0.046(4) 0.017(3) 0.005(3) -0.001(2) -0.001(3)
C12 0.040(4) 0.029(4) 0.049(4) -0.010(3) 0.014(3) -0.001(3)
C4 0.044(4) 0.040(4) 0.032(4) -0.018(3) 0.014(3) -0.008(3)
C5 0.039(4) 0.051(5) 0.021(3) -0.006(3) 0.002(3) -0.015(3)
C6 0.031(4) 0.050(4) 0.022(3) 0.002(3) -0.001(3) -0.004(3)
C18 0.032(4) 0.044(4) 0.043(4) 0.015(3) 0.001(3) 0.009(3)
C19 0.033(4) 0.037(4) 0.037(4) 0.003(3) 0.002(3) 0.013(3)
C11 0.035(4) 0.033(4) 0.058(5) -0.006(3) 0.019(3) 0.007(3)
N2 0.042(3) 0.042(4) 0.044(3) 0.001(3) 0.014(3) -0.005(3)
N8 0.029(3) 0.030(3) 0.023(3) 0.008(2) 0.005(2) 0.007(2)
N11 0.034(5) 0.038(5) 0.039(5) 0.000 0.011(4) 0.000
C43 0.026(3) 0.023(3) 0.030(3) 0.003(3) 0.004(3) -0.005(3)
N9 0.024(3) 0.027(3) 0.029(3) 0.006(2) 0.001(2) 0.002(2)
C31 0.024(3) 0.022(3) 0.039(4) -0.001(3) 0.007(3) 0.003(3)
N10 0.014(2) 0.031(3) 0.020(2) -0.005(2) -0.0039(18) -0.005(2)
N14 0.041(5) 0.035(5) 0.043(5) 0.000 0.017(4) 0.000
N7 0.025(3) 0.037(3) 0.029(3) 0.019(2) -0.004(2) -0.003(2)
C44 0.026(3) 0.028(3) 0.028(3) 0.005(3) 0.003(2) -0.006(3)
C32 0.024(3) 0.035(4) 0.025(3) 0.003(3) 0.000(2) 0.012(3)
C30 0.029(3) 0.040(4) 0.030(3) 0.010(3) 0.004(3) -0.001(3)
C24 0.033(4) 0.046(4) 0.030(3) -0.004(3) 0.003(3) 0.013(3)
C42 0.032(4) 0.038(4) 0.035(4) 0.011(3) 0.000(3) 0.001(3)
C39 0.029(3) 0.026(3) 0.042(4) -0.001(3) 0.009(3) -0.009(3)
N15 0.095(8) 0.037(5) 0.022(4) 0.000 0.009(5) 0.000
C36 0.035(4) 0.041(4) 0.028(3) 0.004(3) -0.001(3) -0.015(3)
C27 0.027(3) 0.039(4) 0.033(3) -0.005(3) -0.001(3) 0.006(3)
C40 0.042(4) 0.028(4) 0.058(5) -0.009(3) 0.024(4) -0.003(3)
C33 0.045(4) 0.032(4) 0.036(4) 0.002(3) 0.008(3) 0.004(3)
C21 0.037(4) 0.053(5) 0.036(4) 0.006(4) 0.008(3) 0.008(4)
C28 0.035(4) 0.033(4) 0.056(5) 0.014(3) 0.016(3) 0.006(3)
C29 0.025(3) 0.034(4) 0.052(4) 0.014(3) 0.008(3) 0.002(3)
N12 0.051(6) 0.040(6) 0.099(9) 0.000 -0.039(6) 0.000
C23 0.057(5) 0.068(6) 0.020(3) 0.000(4) -0.012(3) 0.028(5)
C37 0.054(5) 0.051(5) 0.034(4) -0.002(4) 0.008(4) -0.013(4)
C34 0.031(4) 0.048(5) 0.045(4) 0.025(4) -0.014(3) 0.003(3)
C38 0.053(5) 0.043(4) 0.042(4) -0.013(4) 0.021(4) -0.013(4)
C22 0.047(4) 0.067(6) 0.026(4) 0.025(4) 0.009(3) 0.024(4)
C35 0.044(4) 0.053(5) 0.027(3) 0.017(3) -0.015(3) -0.005(4)
C26 0.030(4) 0.043(4) 0.059(5) -0.013(4) -0.003(3) -0.002(3)
C41 0.026(4) 0.028(4) 0.063(5) 0.006(3) 0.004(3) 0.008(3)
C25 0.032(4) 0.047(5) 0.046(4) -0.016(4) -0.014(3) 0.001(3)
N13 0.137(14) 0.026(7) 0.37(3) 0.000 -0.167(17) 0.000
N16 0.33(3) 0.048(8) 0.053(8) 0.000 0.051(12) 0.000
O1W 0.054(5) 0.050(5) 0.048(4) 0.000 0.015(4) 0.000

loop_
_atom_type_symbol
_atom_type_description
_atom_type_scat_dispersion_real
_atom_type_scat_dispersion_imag
_atom_type_scat_source
C C 0.0033 0.0016 'International Tables Vol C Tables 4.2.6.8 and 6.1.1.4'
H H 0.0000 0.0000 'International Tables Vol C Tables 4.2.6.8 and 6.1.1.4'
N N 0.0061 0.0033 'International Tables Vol C Tables 4.2.6.8 and 6.1.1.4'
O O 0.0106 0.0060 'International Tables Vol C Tables 4.2.6.8 and 6.1.1.4'
Co Co 0.3494 0.9721 'International Tables Vol C Tables 4.2.6.8 and 6.1.1.4'
Mn Mn 0.3368 0.7283 'International Tables Vol C Tables 4.2.6.8 and 6.1.1.4'

loop_
_geom_angle_atom_site_label_1
_geom_angle_atom_site_label_2
_geom_angle_atom_site_label_3
_geom_angle
_geom_angle_site_symmetry_1
_geom_angle_site_symmetry_3
_geom_angle_publ_flag
N4 Co1 N5 83.8(2) . . ?
N4 Co1 C2 91.0(2) . . ?
N5 Co1 C2 91.6(2) . . ?
N4 Co1 C1 92.3(2) . . ?
N5 Co1 C1 91.3(2) . . ?
C2 Co1 C1 175.9(3) . . ?
N4 Co1 N3 83.0(2) . . ?
N5 Co1 N3 166.8(2) . . ?
C2 Co1 N3 88.6(2) . . ?
C1 Co1 N3 89.3(2) . . ?
N4 Co1 N6 166.8(2) . . ?
N5 Co1 N6 83.1(2) . . ?
C2 Co1 N6 88.3(2) . . ?
C1 Co1 N6 89.1(2) . . ?
N3 Co1 N6 110.2(2) . . ?
N11 Mn1 N14 77.4(3) . . ?
N11 Mn1 N8 93.9(2) . . ?
N14 Mn1 N8 166.34(18) . . ?
N11 Mn1 N9 168.40(16) . . ?
N14 Mn1 N9 97.5(2) . . ?
N8 Mn1 N9 92.93(18) . . ?
N11 Mn1 N10 95.36(13) . . ?
N14 Mn1 N10 98.93(13) . . ?
N8 Mn1 N10 92.30(18) . . ?
N9 Mn1 N10 75.01(18) . . ?
N11 Mn1 N7 92.46(15) . . ?
N14 Mn1 N7 95.60(13) . . ?
N8 Mn1 N7 74.04(18) . . ?
N9 Mn1 N7 98.4(2) . . ?
N10 Mn1 N7 164.70(18) . . ?
C20 N3 C16 117.8(5) . . ?
C20 N3 Co1 131.3(4) . . ?
C16 N3 Co1 110.9(4) . . ?
C8 N5 C9 127.4(5) . . ?
C8 N5 Co1 118.4(4) . . ?
C9 N5 Co1 114.2(4) . . ?
C15 N4 C14 126.0(5) . . ?
C15 N4 Co1 119.1(4) . . ?
C14 N4 Co1 114.8(4) . . ?
C3 N6 C7 118.9(5) . . ?
C3 N6 Co1 130.6(4) . . ?
C7 N6 Co1 110.5(4) . . ?
N2 C2 Co1 176.8(6) . . ?
N4 C14 C13 126.6(6) . . ?
N4 C14 C9 113.2(5) . . ?
C13 C14 C9 120.1(6) . . ?
N1 C1 Co1 178.1(6) . . ?
N6 C7 C6 120.6(6) . . ?
N6 C7 C8 116.7(5) . . ?
C6 C7 C8 122.7(6) . . ?
N3 C16 C17 121.5(6) . . ?
N3 C16 C15 116.8(5) . . ?
C17 C16 C15 121.8(5) . . ?
N5 C9 C10 126.1(6) . . ?
N5 C9 C14 114.0(5) . . ?
C10 C9 C14 119.9(6) . . ?
C12 C13 C14 119.3(6) . . ?
C12 C13 H13A 120.3 . . ?
C14 C13 H13A 120.3 . . ?
O2 C15 N4 129.3(6) . . ?
O2 C15 C16 120.6(6) . . ?
N4 C15 C16 110.1(5) . . ?
N3 C20 C19 122.6(6) . . ?
N3 C20 H20A 118.7 . . ?
C19 C20 H20A 118.7 . . ?
O1 C8 N5 127.9(6) . . ?
O1 C8 C7 120.7(5) . . ?
N5 C8 C7 111.4(5) . . ?
C9 C10 C11 118.8(6) . . ?
C9 C10 H10A 120.6 . . ?
C11 C10 H10A 120.6 . . ?
N6 C3 C4 121.7(6) . . ?
N6 C3 H3A 119.1 . . ?
C4 C3 H3A 119.1 . . ?
C18 C17 C16 119.5(6) . . ?
C18 C17 H17A 120.3 . . ?
C16 C17 H17A 120.3 . . ?
C11 C12 C13 121.3(6) . . ?
C11 C12 H12A 119.4 . . ?
C13 C12 H12A 119.4 . . ?
C3 C4 C5 120.1(6) . . ?
C3 C4 H4A 119.9 . . ?
C5 C4 H4A 119.9 . . ?
C6 C5 C4 118.5(6) . . ?
C6 C5 H5A 120.7 . . ?
C4 C5 H5A 120.7 . . ?
C5 C6 C7 120.1(6) . . ?
C5 C6 H6A 119.9 . . ?
C7 C6 H6A 119.9 . . ?
C19 C18 C17 118.0(6) . . ?
C19 C18 H18A 121.0 . . ?
C17 C18 H18A 121.0 . . ?
C18 C19 C20 120.7(6) . . ?
C18 C19 H19A 119.7 . . ?
C20 C19 H19A 119.7 . . ?
C12 C11 C10 120.5(7) . . ?
C12 C11 H11A 119.8 . . ?
C10 C11 H11A 119.8 . . ?
C30 N8 C31 117.2(6) . . ?
C30 N8 Mn1 127.2(4) . . ?
C31 N8 Mn1 115.6(4) . . ?
N12 N11 Mn1 128.65(18) . 2 ?
N12 N11 Mn1 128.65(18) . . ?
Mn1 N11 Mn1 102.7(4) 2 . ?
N9 C43 C39 122.6(6) . . ?
N9 C43 C44 118.2(6) . . ?
C39 C43 C44 119.2(6) . . ?
C42 N9 C43 118.1(6) . . ?
C42 N9 Mn1 127.1(4) . . ?
C43 N9 Mn1 114.8(4) . . ?
N8 C31 C27 122.6(6) . . ?
N8 C31 C32 116.5(6) . . ?
C27 C31 C32 120.9(6) . . ?
C33 N10 C44 119.1(5) . . ?
C33 N10 Mn1 127.7(4) . . ?
C44 N10 Mn1 113.2(4) . . ?
N15 N14 Mn1 128.73(18) . . ?
N15 N14 Mn1 128.73(18) . 2 ?
Mn1 N14 Mn1 102.5(4) . 2 ?
C21 N7 C32 120.4(6) . . ?
C21 N7 Mn1 125.9(5) . . ?
C32 N7 Mn1 113.6(4) . . ?
N10 C44 C36 121.4(6) . . ?
N10 C44 C43 118.7(5) . . ?
C36 C44 C43 119.8(6) . . ?
N7 C32 C24 121.5(6) . . ?
N7 C32 C31 119.9(6) . . ?
C24 C32 C31 118.6(6) . . ?
N8 C30 C29 123.3(6) . . ?
N8 C30 H30A 118.3 . . ?
C29 C30 H30A 118.3 . . ?
C23 C24 C32 116.2(7) . . ?
C23 C24 C25 124.8(7) . . ?
C32 C24 C25 119.0(6) . . ?
N9 C42 C41 122.0(6) . . ?
N9 C42 H42A 119.0 . . ?
C41 C42 H42A 119.0 . . ?
C40 C39 C43 117.0(6) . . ?
C40 C39 C38 124.0(7) . . ?
C43 C39 C38 119.0(6) . . ?
N14 N15 N16 180.000(4) . . ?
C37 C36 C44 119.2(7) . . ?
C37 C36 C35 124.6(7) . . ?
C44 C36 C35 116.2(7) . . ?
C28 C27 C31 118.4(6) . . ?
C28 C27 C26 123.3(7) . . ?
C31 C27 C26 118.3(7) . . ?
C41 C40 C39 119.5(7) . . ?
C41 C40 H40A 120.3 . . ?
C39 C40 H40A 120.3 . . ?
N10 C33 C34 123.5(7) . . ?
N10 C33 H33A 118.2 . . ?
C34 C33 H33A 118.2 . . ?
N7 C21 C22 122.0(7) . . ?
N7 C21 H21A 119.0 . . ?
C22 C21 H21A 119.0 . . ?
C29 C28 C27 119.2(7) . . ?
C29 C28 H28A 120.4 . . ?
C27 C28 H28A 120.4 . . ?
C28 C29 C30 119.4(7) . . ?
C28 C29 H29A 120.3 . . ?
C30 C29 H29A 120.3 . . ?
N11 N12 N13 180.000(6) . . ?
C22 C23 C24 121.6(7) . . ?
C22 C23 H23A 119.2 . . ?
C24 C23 H23A 119.2 . . ?
C38 C37 C36 120.9(7) . . ?
C38 C37 H37A 119.5 . . ?
C36 C37 H37A 119.5 . . ?
C35 C34 C33 119.2(6) . . ?
C35 C34 H34A 120.4 . . ?
C33 C34 H34A 120.4 . . ?
C37 C38 C39 121.9(7) . . ?
C37 C38 H38A 119.1 . . ?
C39 C38 H38A 119.1 . . ?
C23 C22 C21 118.2(7) . . ?
C23 C22 H22A 120.9 . . ?
C21 C22 H22A 120.9 . . ?
C34 C35 C36 120.6(6) . . ?
C34 C35 H35A 119.7 . . ?
C36 C35 H35A 119.7 . . ?
C25 C26 C27 121.9(7) . . ?
C25 C26 H26A 119.1 . . ?
C27 C26 H26A 119.1 . . ?
C40 C41 C42 120.8(7) . . ?
C40 C41 H41A 119.6 . . ?
C42 C41 H41A 119.6 . . ?
C26 C25 C24 121.2(7) . . ?
C26 C25 H25A 119.4 . . ?
C24 C25 H25A 119.4 . . ?

loop_
_geom_bond_atom_site_label_1
_geom_bond_atom_site_label_2
_geom_bond_distance
_geom_bond_site_symmetry_2
_geom_bond_publ_flag
Co1 N4 1.886(5) . ?
Co1 N5 1.901(5) . ?
Co1 C2 1.907(6) . ?
Co1 C1 1.927(6) . ?
Co1 N3 1.981(5) . ?
Co1 N6 1.986(5) . ?
Mn1 N11 2.228(6) . ?
Mn1 N14 2.230(6) . ?
Mn1 N8 2.233(5) . ?
Mn1 N9 2.247(5) . ?
Mn1 N10 2.257(5) . ?
Mn1 N7 2.274(5) . ?
N3 C20 1.332(8) . ?
N3 C16 1.364(7) . ?
N5 C8 1.318(7) . ?
N5 C9 1.392(7) . ?
N4 C15 1.334(7) . ?
N4 C14 1.400(8) . ?
N6 C3 1.339(8) . ?
N6 C7 1.365(7) . ?
O2 C15 1.240(7) . ?
C2 N2 1.158(8) . ?
C14 C13 1.401(9) . ?
C14 C9 1.411(9) . ?
C1 N1 1.143(7) . ?
C7 C6 1.406(8) . ?
C7 C8 1.486(9) . ?
C16 C17 1.405(8) . ?
C16 C15 1.488(9) . ?
C9 C10 1.402(9) . ?
C13 C12 1.383(9) . ?
C13 H13A 0.9500 . ?
C20 C19 1.375(9) . ?
C20 H20A 0.9500 . ?
C8 O1 1.252(7) . ?
C10 C11 1.409(9) . ?
C10 H10A 0.9500 . ?
C3 C4 1.384(8) . ?
C3 H3A 0.9500 . ?
C17 C18 1.373(10) . ?
C17 H17A 0.9500 . ?
C12 C11 1.380(10) . ?
C12 H12A 0.9500 . ?
C4 C5 1.384(10) . ?
C4 H4A 0.9500 . ?
C5 C6 1.360(10) . ?
C5 H5A 0.9500 . ?
C6 H6A 0.9500 . ?
C18 C19 1.373(10) . ?
C18 H18A 0.9500 . ?
C19 H19A 0.9500 . ?
C11 H11A 0.9500 . ?
N8 C30 1.338(8) . ?
N8 C31 1.371(8) . ?
N11 N12 1.144(12) . ?
N11 Mn1 2.228(6) 2 ?
C43 N9 1.364(8) . ?
C43 C39 1.414(9) . ?
C43 C44 1.428(9) . ?
N9 C42 1.322(8) . ?
C31 C27 1.402(9) . ?
C31 C32 1.434(9) . ?
N10 C33 1.280(8) . ?
N10 C44 1.390(8) . ?
N14 N15 1.130(12) . ?
N14 Mn1 2.230(6) 2 ?
N7 C21 1.292(8) . ?
N7 C32 1.340(8) . ?
C44 C36 1.419(8) . ?
C32 C24 1.428(9) . ?
C30 C29 1.393(9) . ?
C30 H30A 0.9500 . ?
C24 C23 1.409(10) . ?
C24 C25 1.437(10) . ?
C42 C41 1.402(10) . ?
C42 H42A 0.9500 . ?
C39 C40 1.404(10) . ?
C39 C38 1.429(10) . ?
N15 N16 1.177(15) . ?
C36 C37 1.422(10) . ?
C36 C35 1.425(10) . ?
C27 C28 1.395(9) . ?
C27 C26 1.439(9) . ?
C40 C41 1.340(10) . ?
C40 H40A 0.9500 . ?
C33 C34 1.411(9) . ?
C33 H33A 0.9500 . ?
C21 C22 1.439(10) . ?
C21 H21A 0.9500 . ?
C28 C29 1.372(10) . ?
C28 H28A 0.9500 . ?
C29 H29A 0.9500 . ?
N12 N13 1.159(15) . ?
C23 C22 1.323(11) . ?
C23 H23A 0.9500 . ?
C37 C38 1.338(11) . ?
C37 H37A 0.9500 . ?
C34 C35 1.340(11) . ?
C34 H34A 0.9500 . ?
C38 H38A 0.9500 . ?
C22 H22A 0.9500 . ?
C35 H35A 0.9500 . ?
C26 C25 1.335(11) . ?
C26 H26A 0.9500 . ?
C41 H41A 0.9500 . ?
C25 H25A 0.9500 . ?
O1W H100 0.8500 . ?

loop_
_geom_hbond_atom_site_label_D
_geom_hbond_atom_site_label_H
_geom_hbond_atom_site_label_A
_geom_hbond_distance_DH
_geom_hbond_distance_HA
_geom_hbond_distance_DA
_geom_hbond_angle_DHA
_geom_hbond_site_symmetry_A
O1W H100 O2 0.85 2.06 2.842(6) 151.7 .
